data_7050470
loop_
_publ_author_name
'Carlucci, Lucia'
'Ciani, Gianfranco'
'Proserpio, Davide M.'
'Rizzato, Silvia'

_publ_section_title
;
 Silver(i) polymeric coordination frameworks assembled with the new
 multimodal ligand 2,2'-azobispyrazine
;
_journal_issue 3
_journal_name_full 'New Journal of Chemistry'
_journal_page_first 483
_journal_paper_doi 10.1039/b209580g
_journal_volume 27
_journal_year 2003
_chemical_formula_sum 'C24 H18 Ag4 Cl4 N18 O16'
_chemical_formula_weight 1387.84
_space_group_IT_number 29
_symmetry_cell_setting orthorhombic
_symmetry_Int_Tables_number 29
_symmetry_space_group_name_Hall 'P 2c -2b'
_symmetry_space_group_name_H-M 'P b c 21'
_atom_sites_solution_hydrogens geom
_atom_sites_solution_primary direct
_atom_sites_solution_secondary difmap
_cell_angle_alpha 90.00
_cell_angle_beta 90.00
_cell_angle_gamma 90.00
_cell_formula_units_Z 4
_cell_length_a 7.7880(13)
_cell_length_b 14.259(2)
_cell_length_c 36.544(6)
_cell_measurement_reflns_used 950
_cell_measurement_temperature 293(2)
_cell_measurement_theta_max 24
_cell_measurement_theta_min 3
_cell_volume 4058.2(11)
_computing_molecular_graphics SCHAKAL
_computing_structure_refinement 'SHELXL-97 (Sheldrick, 1997)'
_computing_structure_solution SIR92
_diffrn_ambient_temperature 293(2)
_diffrn_detector_type CCD_plate
_diffrn_measured_fraction_theta_full 0.971
_diffrn_measured_fraction_theta_max 0.971
_diffrn_measurement_device SMART
_diffrn_measurement_method omega-scan
_diffrn_radiation_monochromator graphite
_diffrn_radiation_source 'fine-focus sealed tube'
_diffrn_radiation_type MoK\a
_diffrn_radiation_wavelength 0.71073
_diffrn_reflns_av_R_equivalents 0.0312
_diffrn_reflns_av_sigmaI/netI 0.0319
_diffrn_reflns_limit_h_max 9
_diffrn_reflns_limit_h_min -8
_diffrn_reflns_limit_k_max 16
_diffrn_reflns_limit_k_min -16
_diffrn_reflns_limit_l_max 43
_diffrn_reflns_limit_l_min -43
_diffrn_reflns_number 24189
_diffrn_reflns_theta_full 25.04
_diffrn_reflns_theta_max 25.04
_diffrn_reflns_theta_min 2.23
_diffrn_standards_decay_% 0
_exptl_absorpt_coefficient_mu 2.258
_exptl_absorpt_correction_T_max 1.00
_exptl_absorpt_correction_T_min 0.90
_exptl_absorpt_correction_type sadabs
_exptl_crystal_colour brown-red
_exptl_crystal_density_diffrn 2.272
_exptl_crystal_density_method 'not measured'
_exptl_crystal_description plate
_exptl_crystal_F_000 2688
_exptl_crystal_size_max 0.40
_exptl_crystal_size_mid 0.20
_exptl_crystal_size_min 0.08
_refine_diff_density_max 3.499
_refine_diff_density_min -1.269
_refine_diff_density_rms 0.264
_refine_ls_abs_structure_details 'Flack H D (1983), Acta Cryst. A39, 876-881'
_refine_ls_abs_structure_Flack 0.50(8)
_refine_ls_extinction_method none
_refine_ls_goodness_of_fit_all 1.080
_refine_ls_hydrogen_treatment mixed
_refine_ls_matrix_type full
_refine_ls_number_parameters 590
_refine_ls_number_reflns 6825
_refine_ls_number_restraints 745
_refine_ls_restrained_S_all 1.088
_refine_ls_R_factor_all 0.0976
_refine_ls_R_factor_obs 0.0876
_refine_ls_shift/su_max 0.034
_refine_ls_shift/su_mean 0.002
_refine_ls_structure_factor_coef Fsqd
_refine_ls_weighting_details 'calc w=1/[\s^2^(Fo^2^)+(0.1521P)^2^+50.5180P] where P=(Fo^2^+2Fc^2^)/3'
_refine_ls_weighting_scheme calc
_refine_ls_wR_factor_all 0.2495
_refine_ls_wR_factor_obs 0.2403
_reflns_number_observed 5894
_reflns_number_total 6825
_reflns_observed_criterion >2sigma(I)
_cod_data_source_file b209580g.txt
_cod_data_source_block compound_4
_cod_depositor_comments
;
The following automatic conversions were performed:
'_symmetry_cell_setting' value 'Orthorhombic' changed to 'orthorhombic'
according to '/home/saulius/struct/CIF-dictionaries/cif_core.dic'
dictionary named 'cif_core.dic' version 2.4.1 from 2010-06-29.

Automatic conversion script
Id: cif_fix_enum 1527 2010-12-29 10:47:43Z saulius 
;
_cod_original_cell_volume 4058.2(12)
_cod_original_sg_symbol_H-M Pbc21
_cod_database_code 7050470
_diffrn_measurement_domega 0.30
_diffrn_measurement_rtime 20

loop_
_symmetry_equiv_pos_as_xyz
'x, y, z'
'-x, -y, z+1/2'
'-x, y+1/2, z'
'x, -y+1/2, z+1/2'

loop_
_atom_site_label
_atom_site_type_symbol
_atom_site_fract_x
_atom_site_fract_y
_atom_site_fract_z
_atom_site_U_iso_or_equiv
_atom_site_adp_type
_atom_site_occupancy
_atom_site_symmetry_multiplicity
_atom_site_calc_flag
_atom_site_refinement_flags
_atom_site_disorder_assembly
_atom_site_disorder_group
Ag1 Ag 0.58710(19) 0.39392(8) 0.55853(4) 0.0468(4) Uani 1 1 d . . .
Ag2 Ag 1.07984(19) 0.61557(9) 0.64808(4) 0.0484(4) Uani 1 1 d . . .
Ag3 Ag 0.8786(3) 0.24363(11) 0.36938(6) 0.0685(5) Uani 1 1 d . . .
Ag4 Ag 1.4518(3) 0.81373(11) 0.81906(5) 0.0677(5) Uani 1 1 d . . .
N1 N 1.041(2) 0.5907(11) 0.8051(4) 0.045(3) Uani 1 1 d U . .
N2 N 1.108(2) 0.6653(12) 0.8060(4) 0.050(4) Uani 1 1 d U . .
N3 N 0.7754(16) 0.2953(9) 0.5971(4) 0.035(3) Uani 1 1 d U . .
N4 N 0.7291(15) 0.2111(7) 0.6048(3) 0.027(3) Uani 1 1 d U . .
N5 N 0.572(2) 0.3818(14) 0.4074(5) 0.062(5) Uani 1 1 d U . .
N6 N 0.607(2) 0.3415(13) 0.3771(5) 0.059(4) Uani 1 1 d U . .
N13 N 0.9008(18) 0.4158(10) 0.8708(4) 0.043(3) Uani 1 1 d U . .
N16 N 0.967(2) 0.6060(11) 0.8677(5) 0.054(4) Uani 1 1 d U . .
N23 N 1.146(2) 0.6808(11) 0.7038(4) 0.048(4) Uani 1 1 d U . .
N26 N 1.256(2) 0.7711(10) 0.7685(4) 0.047(3) Uani 1 1 d U . .
N33 N 1.0743(17) 0.4648(10) 0.6363(4) 0.038(3) Uani 1 1 d U . .
N36 N 1.0321(18) 0.2665(9) 0.6303(4) 0.035(3) Uani 1 1 d U . .
N43 N 0.4269(17) 0.0465(8) 0.5664(3) 0.030(3) Uani 1 1 d U . .
N46 N 0.4781(19) 0.2471(11) 0.5697(5) 0.047(3) Uani 1 1 d U . .
N53 N 0.668(2) 0.3274(14) 0.5017(4) 0.056(4) Uani 1 1 d U . .
N56 N 0.792(2) 0.2798(11) 0.4330(4) 0.052(4) Uani 1 1 d U . .
N63 N 0.423(2) 0.5291(11) 0.3203(5) 0.049(4) Uani 1 1 d U . .
N66 N 0.473(2) 0.3416(11) 0.3198(5) 0.050(3) Uani 1 1 d U . .
C11 C 0.996(3) 0.5562(16) 0.8400(6) 0.059(5) Uani 1 1 d U . .
C12 C 0.962(2) 0.4526(15) 0.8415(6) 0.056(5) Uani 1 1 d U . .
H12 H 0.9858 0.4152 0.8212 0.067 Uiso 1 1 calc R . .
C14 C 0.869(2) 0.4718(15) 0.9015(5) 0.050(4) Uani 1 1 d U . .
H14 H 0.8244 0.4476 0.9232 0.060 Uiso 1 1 calc R . .
C15 C 0.907(3) 0.5654(15) 0.8972(6) 0.054(5) Uani 1 1 d U . .
H15 H 0.8892 0.6038 0.9174 0.065 Uiso 1 1 calc R . .
C21 C 1.158(2) 0.6939(13) 0.7689(5) 0.044(4) Uani 1 1 d U . .
C22 C 1.100(3) 0.6499(15) 0.7407(6) 0.052(5) Uani 1 1 d U . .
H22 H 1.0287 0.5982 0.7438 0.063 Uiso 1 1 calc R . .
C24 C 1.256(3) 0.7552(13) 0.7032(5) 0.052(5) Uani 1 1 d U . .
H24 H 1.3026 0.7741 0.6810 0.062 Uiso 1 1 calc R . .
C25 C 1.301(3) 0.8037(18) 0.7349(6) 0.069(6) Uani 1 1 d U . .
H25 H 1.3621 0.8594 0.7330 0.082 Uiso 1 1 calc R . .
C31 C 0.9264(18) 0.3275(10) 0.6167(4) 0.029(2) Uani 1 1 d U . .
C32 C 0.9494(18) 0.4242(10) 0.6170(5) 0.031(3) Uani 1 1 d U . .
H32 H 0.8756 0.4617 0.6034 0.037 Uiso 1 1 calc R . .
C34 C 1.197(3) 0.3999(12) 0.6513(6) 0.048(4) Uani 1 1 d U . .
H34 H 1.2935 0.4222 0.6635 0.057 Uiso 1 1 calc R . .
C35 C 1.173(2) 0.3090(12) 0.6477(6) 0.045(4) Uani 1 1 d U . .
H35 H 1.2562 0.2696 0.6575 0.053 Uiso 1 1 calc R . .
C41 C 0.5832(19) 0.1825(10) 0.5867(4) 0.029(2) Uani 1 1 d U . .
C42 C 0.553(2) 0.0886(13) 0.5849(5) 0.036(4) Uani 1 1 d U . .
H42 H 0.6268 0.0500 0.5980 0.044 Uiso 1 1 calc R . .
C44 C 0.321(2) 0.1074(12) 0.5511(5) 0.047(4) Uani 1 1 d U . .
H44 H 0.2233 0.0848 0.5394 0.056 Uiso 1 1 calc R . .
C45 C 0.349(2) 0.2062(12) 0.5518(5) 0.047(4) Uani 1 1 d U . .
H45 H 0.2731 0.2443 0.5390 0.056 Uiso 1 1 calc R . .
C51 C 0.665(3) 0.3419(14) 0.4361(5) 0.050(4) Uani 1 1 d U . .
C52 C 0.603(2) 0.3667(12) 0.4725(4) 0.038(4) Uani 1 1 d U . .
H52 H 0.5160 0.4111 0.4750 0.046 Uiso 1 1 calc R . .
C54 C 0.788(3) 0.2728(14) 0.4976(6) 0.056(5) Uani 1 1 d U . .
H54 H 0.8353 0.2472 0.5187 0.067 Uiso 1 1 calc R . .
C55 C 0.860(3) 0.2453(14) 0.4642(5) 0.051(4) Uani 1 1 d U . .
H55 H 0.9534 0.2045 0.4636 0.061 Uiso 1 1 calc R . .
C61 C 0.528(3) 0.3922(13) 0.3452(5) 0.051(4) Uani 1 1 d U . .
C62 C 0.506(3) 0.4875(15) 0.3493(5) 0.054(5) Uani 1 1 d U . .
H62 H 0.5445 0.5206 0.3697 0.064 Uiso 1 1 calc R . .
C64 C 0.381(2) 0.4786(13) 0.2911(5) 0.046(4) Uani 1 1 d U . .
H64 H 0.3376 0.5085 0.2704 0.055 Uiso 1 1 calc R . .
C65 C 0.402(3) 0.3740(15) 0.2909(6) 0.056(5) Uani 1 1 d U . .
H65 H 0.3672 0.3363 0.2715 0.067 Uiso 1 1 calc R . .
O11 O -0.033(2) 0.4354(16) 0.5222(7) 0.163(12) Uani 1 1 d DU . .
O12 O 0.235(3) 0.4213(13) 0.5453(5) 0.125(8) Uani 1 1 d DU . .
O13 O 0.195(4) 0.4909(18) 0.4894(5) 0.194(15) Uani 1 1 d DU . .
O14 O 0.108(2) 0.5646(9) 0.5414(5) 0.086(5) Uani 1 1 d DU . .
O21 O 0.2655(19) 0.0898(9) 0.6468(4) 0.079(4) Uani 1 1 d DU . .
O22 O 0.3962(19) -0.0489(8) 0.6603(4) 0.079(5) Uani 1 1 d DU . .
O23 O 0.5238(17) 0.0876(12) 0.6756(5) 0.099(6) Uani 1 1 d DU . .
O24 O 0.279(2) 0.0409(13) 0.7061(4) 0.110(7) Uani 1 1 d DU . .
O31 O 0.9516(18) 0.8922(14) 0.7443(5) 0.107(7) Uani 1 1 d DU . .
O32 O 0.790(2) 0.8342(13) 0.7898(4) 0.104(6) Uani 1 1 d DU . .
O33 O 0.674(3) 0.9384(13) 0.7486(6) 0.138(9) Uani 1 1 d DU . .
O34 O 0.736(3) 0.7895(12) 0.7314(5) 0.121(8) Uani 1 1 d DU . .
O41 O 0.248(4) 0.199(3) 0.3918(9) 0.38(4) Uani 1 1 d DU . .
O42 O 0.237(3) 0.0730(14) 0.4291(8) 0.145(10) Uani 1 1 d DU . .
O43 O 0.4943(18) 0.1430(17) 0.4160(7) 0.129(8) Uani 1 1 d DU . .
O44 O 0.298(5) 0.217(2) 0.4524(9) 0.34(4) Uani 1 1 d DU . .
Cl1 Cl 0.1300(7) 0.4780(5) 0.52317(18) 0.0715(15) Uani 1 1 d D . .
Cl2 Cl 0.3650(6) 0.0432(4) 0.67344(14) 0.0547(11) Uani 1 1 d D . .
Cl3 Cl 0.7855(7) 0.8650(4) 0.75405(17) 0.0688(14) Uani 1 1 d D . .
Cl4 Cl 0.3233(9) 0.1565(5) 0.4233(3) 0.114(3) Uani 1 1 d D . .

loop_
_atom_site_aniso_label
_atom_site_aniso_U_11
_atom_site_aniso_U_22
_atom_site_aniso_U_33
_atom_site_aniso_U_23
_atom_site_aniso_U_13
_atom_site_aniso_U_12
Ag1 0.0682(9) 0.0190(6) 0.0533(7) -0.0008(5) -0.0020(7) 0.0098(5)
Ag2 0.0642(9) 0.0216(6) 0.0593(8) -0.0006(6) -0.0017(7) -0.0092(5)
Ag3 0.0958(12) 0.0380(8) 0.0718(10) -0.0075(7) 0.0174(10) 0.0037(8)
Ag4 0.1034(13) 0.0356(8) 0.0643(9) -0.0011(7) -0.0028(9) -0.0030(8)
N1 0.057(7) 0.032(6) 0.046(6) -0.004(5) 0.004(6) -0.005(6)
N2 0.048(7) 0.044(7) 0.057(7) 0.002(6) 0.004(6) 0.000(6)
N3 0.033(6) 0.035(6) 0.038(6) 0.013(5) -0.004(5) -0.006(5)
N4 0.033(6) 0.007(4) 0.041(6) 0.001(4) -0.005(5) -0.001(4)
N5 0.064(8) 0.064(8) 0.058(8) 0.000(7) 0.003(7) 0.000(7)
N6 0.070(8) 0.056(8) 0.051(7) 0.001(6) -0.001(6) 0.006(7)
N13 0.050(7) 0.035(6) 0.044(6) 0.013(6) 0.002(6) 0.007(5)
N16 0.046(7) 0.046(7) 0.071(8) 0.007(7) -0.010(6) 0.013(6)
N23 0.049(7) 0.045(7) 0.052(7) 0.005(6) 0.001(6) -0.011(6)
N26 0.059(7) 0.037(6) 0.045(6) 0.001(5) 0.001(6) -0.027(6)
N33 0.038(6) 0.034(6) 0.043(6) 0.002(5) -0.001(5) -0.005(5)
N36 0.037(6) 0.027(6) 0.041(6) 0.010(5) -0.007(5) -0.016(5)
N43 0.042(6) 0.017(5) 0.032(6) 0.006(4) -0.005(5) -0.006(5)
N46 0.037(6) 0.038(6) 0.065(7) -0.005(5) -0.001(6) 0.012(6)
N53 0.052(7) 0.071(8) 0.046(7) -0.006(6) 0.000(6) 0.000(7)
N56 0.057(7) 0.048(7) 0.050(7) -0.011(6) 0.006(6) 0.004(6)
N63 0.067(8) 0.032(6) 0.049(7) 0.005(6) 0.001(6) -0.002(6)
N66 0.057(7) 0.045(7) 0.050(6) 0.007(6) 0.000(6) 0.002(6)
C11 0.061(8) 0.061(9) 0.056(8) 0.001(7) -0.006(7) -0.016(7)
C12 0.050(8) 0.054(8) 0.065(8) 0.002(7) 0.006(7) -0.004(7)
C14 0.046(8) 0.061(9) 0.044(7) 0.014(7) 0.011(6) -0.006(7)
C15 0.054(8) 0.053(8) 0.056(8) 0.009(7) -0.017(7) -0.006(7)
C21 0.043(7) 0.045(7) 0.045(7) 0.008(6) 0.004(6) 0.003(6)
C22 0.056(8) 0.045(8) 0.056(8) 0.005(7) 0.007(7) -0.002(7)
C24 0.056(8) 0.045(8) 0.054(8) 0.006(6) 0.007(7) -0.014(7)
C25 0.076(10) 0.075(10) 0.054(8) -0.003(8) -0.006(8) -0.004(8)
C31 0.038(4) 0.015(4) 0.033(4) 0.003(3) -0.007(4) -0.001(3)
C32 0.025(6) 0.021(6) 0.046(7) 0.008(5) -0.013(6) 0.006(5)
C34 0.051(8) 0.040(7) 0.052(7) -0.012(6) -0.017(7) -0.008(6)
C35 0.035(7) 0.037(7) 0.061(7) -0.003(6) -0.021(6) -0.007(6)
C41 0.038(4) 0.015(4) 0.033(4) 0.003(3) -0.007(4) -0.001(3)
C42 0.037(7) 0.037(7) 0.035(7) -0.003(6) 0.003(6) -0.005(6)
C44 0.038(7) 0.039(7) 0.064(8) 0.011(6) -0.012(7) 0.004(6)
C45 0.048(7) 0.033(7) 0.060(8) 0.007(6) -0.019(7) -0.001(6)
C51 0.058(8) 0.056(8) 0.035(7) -0.008(6) 0.008(6) 0.008(7)
C52 0.049(7) 0.033(7) 0.032(6) 0.001(6) 0.002(6) 0.016(6)
C54 0.066(9) 0.044(8) 0.058(8) -0.007(7) 0.001(7) 0.011(7)
C55 0.052(8) 0.053(8) 0.048(8) -0.007(6) -0.004(7) 0.018(7)
C61 0.065(9) 0.037(7) 0.051(8) 0.012(6) -0.006(7) -0.003(7)
C62 0.053(8) 0.060(9) 0.049(8) -0.014(7) -0.007(7) -0.006(7)
C64 0.043(7) 0.043(8) 0.051(8) 0.014(6) 0.005(6) 0.007(6)
C65 0.065(9) 0.045(8) 0.058(8) 0.000(7) 0.001(7) 0.001(7)
O11 0.149(14) 0.168(15) 0.173(14) -0.005(10) -0.007(10) -0.005(10)
O12 0.117(11) 0.123(11) 0.135(11) 0.005(9) -0.009(9) 0.013(9)
O13 0.206(17) 0.185(17) 0.190(17) 0.005(10) 0.010(10) 0.018(10)
O14 0.085(9) 0.071(8) 0.102(9) 0.005(7) -0.012(7) 0.014(7)
O21 0.087(8) 0.057(7) 0.093(8) -0.003(7) -0.009(7) 0.007(6)
O22 0.068(8) 0.059(7) 0.109(9) -0.004(7) -0.010(7) 0.021(6)
O23 0.081(8) 0.100(9) 0.116(10) -0.004(8) -0.018(8) -0.013(8)
O24 0.112(10) 0.122(11) 0.098(9) 0.014(8) 0.019(8) 0.011(8)
O31 0.092(10) 0.109(11) 0.122(11) 0.015(8) 0.012(8) -0.003(8)
O32 0.096(9) 0.112(10) 0.105(9) -0.008(8) -0.024(8) -0.025(8)
O33 0.132(12) 0.128(12) 0.152(12) -0.014(9) 0.006(9) 0.000(9)
O34 0.129(11) 0.115(11) 0.118(10) -0.007(9) 0.000(9) -0.004(9)
O41 0.38(4) 0.38(4) 0.38(4) 0.001(10) -0.002(10) 0.002(10)
O42 0.134(12) 0.142(13) 0.160(13) 0.006(9) -0.009(9) -0.018(9)
O43 0.120(11) 0.123(11) 0.145(12) -0.014(9) -0.008(9) 0.005(9)
O44 0.34(4) 0.34(4) 0.34(4) -0.008(10) 0.000(10) 0.000(10)
Cl1 0.053(3) 0.078(4) 0.084(4) -0.009(3) -0.012(3) 0.013(3)
Cl2 0.040(2) 0.060(3) 0.064(3) 0.006(2) -0.001(2) 0.003(2)
Cl3 0.057(3) 0.068(3) 0.082(4) -0.003(3) 0.012(3) -0.003(3)
Cl4 0.062(4) 0.071(4) 0.209(10) -0.051(6) 0.005(5) -0.001(3)

loop_
_atom_type_symbol
_atom_type_description
_atom_type_scat_dispersion_real
_atom_type_scat_dispersion_imag
_atom_type_scat_source
C C 0.0033 0.0016 'International Tables Vol C Tables 4.2.6.8 and 6.1.1.4'
H H 0.0000 0.0000 'International Tables Vol C Tables 4.2.6.8 and 6.1.1.4'
N N 0.0061 0.0033 'International Tables Vol C Tables 4.2.6.8 and 6.1.1.4'
O O 0.0106 0.0060 'International Tables Vol C Tables 4.2.6.8 and 6.1.1.4'
Cl Cl 0.1484 0.1585 'International Tables Vol C Tables 4.2.6.8 and 6.1.1.4'
Ag Ag -0.8971 1.1015 'International Tables Vol C Tables 4.2.6.8 and 6.1.1.4'

loop_
_geom_angle_atom_site_label_1
_geom_angle_atom_site_label_2
_geom_angle_atom_site_label_3
_geom_angle
_geom_angle_site_symmetry_1
_geom_angle_site_symmetry_3
_geom_angle_publ_flag
N43 Ag1 N46 149.5(5) 3_655 . ?
N43 Ag1 N53 121.6(6) 3_655 . ?
N46 Ag1 N53 83.6(6) . . ?
N43 Ag1 N3 121.2(5) 3_655 . ?
N46 Ag1 N3 66.4(5) . . ?
N53 Ag1 N3 96.6(5) . . ?
N33 Ag2 N23 125.1(5) . . ?
N33 Ag2 N36 144.6(5) . 3_755 ?
N23 Ag2 N36 87.7(5) . 3_755 ?
N33 Ag2 N4 114.3(4) . 3_755 ?
N23 Ag2 N4 101.7(5) . 3_755 ?
N36 Ag2 N4 64.5(4) 3_755 3_755 ?
N13 Ag3 N16 146.3(5) 4_554 2_764 ?
N13 Ag3 N56 101.9(6) 4_554 . ?
N16 Ag3 N56 88.6(6) 2_764 . ?
N13 Ag3 N6 127.3(6) 4_554 . ?
N16 Ag3 N6 86.1(6) 2_764 . ?
N56 Ag3 N6 63.6(5) . . ?
N13 Ag3 N2 120.3(5) 4_554 2_764 ?
N16 Ag3 N2 62.2(6) 2_764 2_764 ?
N56 Ag3 N2 136.7(5) . 2_764 ?
N6 Ag3 N2 82.0(5) . 2_764 ?
N13 Ag3 C12 22.6(6) 4_554 4_554 ?
N16 Ag3 C12 133.4(5) 2_764 4_554 ?
N56 Ag3 C12 124.3(6) . 4_554 ?
N6 Ag3 C12 135.8(6) . 4_554 ?
N2 Ag3 C12 98.5(6) 2_764 4_554 ?
N63 Ag4 N66 170.7(6) 4_665 2_765 ?
N63 Ag4 N26 101.4(6) 4_665 . ?
N66 Ag4 N26 85.9(6) 2_765 . ?
N63 Ag4 Ag3 99.1(4) 4_665 2_765 ?
N66 Ag4 Ag3 87.4(4) 2_765 2_765 ?
N26 Ag4 Ag3 82.8(3) . 2_765 ?
N2 N1 C11 113.5(16) . . ?
N1 N2 C21 110.0(16) . . ?
N1 N2 Ag3 118.6(12) . 2_765 ?
C21 N2 Ag3 131.2(12) . 2_765 ?
N4 N3 C31 114.6(11) . . ?
N4 N3 Ag1 119.3(9) . . ?
C31 N3 Ag1 125.6(9) . . ?
N3 N4 C41 113.9(11) . . ?
N3 N4 Ag2 117.9(8) . 3_745 ?
C41 N4 Ag2 128.1(8) . 3_745 ?
N6 N5 C51 110.9(17) . . ?
N5 N6 C61 111.6(17) . . ?
N5 N6 Ag3 121.4(14) . . ?
C61 N6 Ag3 121.1(13) . . ?
C12 N13 C14 120.1(17) . . ?
C12 N13 Ag3 114.5(14) . 4 ?
C14 N13 Ag3 125.0(11) . 4 ?
C11 N16 C15 119(2) . . ?
C11 N16 Ag3 115.0(15) . 2_765 ?
C15 N16 Ag3 122.5(15) . 2_765 ?
C24 N23 C22 113.8(16) . . ?
C24 N23 Ag2 116.2(12) . . ?
C22 N23 Ag2 129.8(12) . . ?
C21 N26 C25 115.9(17) . . ?
C21 N26 Ag4 123.1(11) . . ?
C25 N26 Ag4 115.8(13) . . ?
C32 N33 C34 114.0(14) . . ?
C32 N33 Ag2 122.9(11) . . ?
C34 N33 Ag2 122.9(10) . . ?
C31 N36 C35 112.3(13) . . ?
C31 N36 Ag2 118.2(10) . 3_745 ?
C35 N36 Ag2 123.0(10) . 3_745 ?
C44 N43 C42 112.2(15) . . ?
C44 N43 Ag1 124.4(11) . 3_645 ?
C42 N43 Ag1 123.3(11) . 3_645 ?
C45 N46 C41 112.0(15) . . ?
C45 N46 Ag1 126.2(12) . . ?
C41 N46 Ag1 118.0(11) . . ?
C54 N53 C52 117.8(18) . . ?
C54 N53 Ag1 124.4(15) . . ?
C52 N53 Ag1 116.2(13) . . ?
C51 N56 C55 117.6(16) . . ?
C51 N56 Ag3 114.9(13) . . ?
C55 N56 Ag3 127.5(12) . . ?
C64 N63 C62 120.0(16) . . ?
C64 N63 Ag4 123.2(13) . 4_464 ?
C62 N63 Ag4 113.3(12) . 4_464 ?
C61 N66 C65 123.5(18) . . ?
C61 N66 Ag4 118.5(13) . 2_764 ?
C65 N66 Ag4 116.8(15) . 2_764 ?
N16 C11 N1 125(2) . . ?
N16 C11 C12 119.8(19) . . ?
N1 C11 C12 114.7(18) . . ?
N16 C11 Ag3 44.1(11) . 2_765 ?
N1 C11 Ag3 85.2(11) . 2_765 ?
C12 C11 Ag3 156.8(14) . 2_765 ?
N13 C12 C11 119.7(19) . . ?
N13 C12 Ag3 42.9(10) . 4 ?
C11 C12 Ag3 162.2(15) . 4 ?
N13 C12 H12 120.2 . . ?
C11 C12 H12 120.2 . . ?
Ag3 C12 H12 77.4 4 . ?
C15 C14 N13 115.0(16) . . ?
C15 C14 H14 122.5 . . ?
N13 C14 H14 122.5 . . ?
N16 C15 C14 127(2) . . ?
N16 C15 H15 116.6 . . ?
C14 C15 H15 116.6 . . ?
C22 C21 N26 126.2(17) . . ?
C22 C21 N2 120.7(18) . . ?
N26 C21 N2 112.9(16) . . ?
C21 C22 N23 120.4(18) . . ?
C21 C22 H22 119.8 . . ?
N23 C22 H22 119.8 . . ?
N23 C24 C25 121.9(18) . . ?
N23 C24 H24 119.0 . . ?
C25 C24 H24 119.0 . . ?
N26 C25 C24 121(2) . . ?
N26 C25 H25 119.4 . . ?
C24 C25 H25 119.4 . . ?
N36 C31 C32 125.5(14) . . ?
N36 C31 N3 119.4(13) . . ?
C32 C31 N3 114.9(12) . . ?
N33 C32 C31 121.9(13) . . ?
N33 C32 H32 119.1 . . ?
C31 C32 H32 119.1 . . ?
C35 C34 N33 120.0(16) . . ?
C35 C34 H34 120.0 . . ?
N33 C34 H34 120.0 . . ?
C34 C35 N36 125.6(16) . . ?
C34 C35 H35 117.2 . . ?
N36 C35 H35 117.2 . . ?
C42 C41 N4 117.4(13) . . ?
C42 C41 N46 122.1(15) . . ?
N4 C41 N46 120.5(13) . . ?
N43 C42 C41 126.6(16) . . ?
N43 C42 H42 116.7 . . ?
C41 C42 H42 116.7 . . ?
N43 C44 C45 123.0(16) . . ?
N43 C44 H44 118.5 . . ?
C45 C44 H44 118.5 . . ?
N46 C45 C44 123.9(16) . . ?
N46 C45 H45 118.1 . . ?
C44 C45 H45 118.1 . . ?
N56 C51 N5 126.3(17) . . ?
N56 C51 C52 118.9(17) . . ?
N5 C51 C52 114.6(16) . . ?
N56 C51 Ag3 43.4(9) . . ?
N5 C51 Ag3 83.0(11) . . ?
C52 C51 Ag3 162.3(13) . . ?
N53 C52 C51 120.9(16) . . ?
N53 C52 H52 119.5 . . ?
C51 C52 H52 119.5 . . ?
N53 C54 C55 126(2) . . ?
N53 C54 H54 116.8 . . ?
C55 C54 H54 116.8 . . ?
N56 C55 C54 118.2(17) . . ?
N56 C55 H55 120.9 . . ?
C54 C55 H55 120.9 . . ?
N66 C61 C62 127.4(19) . . ?
N66 C61 N6 116.0(17) . . ?
C62 C61 N6 116.0(18) . . ?
C61 C62 N63 113.4(17) . . ?
C61 C62 H62 123.3 . . ?
N63 C62 H62 123.3 . . ?
N63 C64 C65 121.1(17) . . ?
N63 C64 H64 119.5 . . ?
C65 C64 H64 119.5 . . ?
N66 C65 C64 113.7(19) . . ?
N66 C65 H65 123.1 . . ?
C64 C65 H65 123.1 . . ?
Cl4 O41 Ag3 133.7(19) . 1_455 ?
O13 Cl1 O12 112.7(11) . . ?
O13 Cl1 O11 112.1(11) . . ?
O12 Cl1 O11 107.0(10) . . ?
O13 Cl1 O14 111.0(11) . . ?
O12 Cl1 O14 107.5(9) . . ?
O11 Cl1 O14 106.2(10) . . ?
O24 Cl2 O23 113.4(9) . . ?
O24 Cl2 O21 110.1(9) . . ?
O23 Cl2 O21 108.2(9) . . ?
O24 Cl2 O22 110.8(9) . . ?
O23 Cl2 O22 106.7(8) . . ?
O21 Cl2 O22 107.3(8) . . ?
O33 Cl3 O32 113.2(10) . . ?
O33 Cl3 O31 109.7(10) . . ?
O32 Cl3 O31 107.9(9) . . ?
O33 Cl3 O34 108.7(10) . . ?
O32 Cl3 O34 108.7(10) . . ?
O31 Cl3 O34 108.5(10) . . ?
O43 Cl4 O42 112.5(11) . . ?
O43 Cl4 O44 112.1(12) . . ?
O42 Cl4 O44 110.6(12) . . ?
O43 Cl4 O41 107.5(12) . . ?
O42 Cl4 O41 106.7(12) . . ?
O44 Cl4 O41 107.1(12) . . ?

loop_
_geom_bond_atom_site_label_1
_geom_bond_atom_site_label_2
_geom_bond_distance
_geom_bond_site_symmetry_2
_geom_bond_publ_flag
Ag1 N43 2.198(12) 3_655 ?
Ag1 N46 2.296(17) . ?
Ag1 N53 2.367(17) . ?
Ag1 N3 2.473(13) . ?
Ag2 N33 2.193(15) . ?
Ag2 N23 2.297(16) . ?
Ag2 N36 2.412(12) 3_755 ?
Ag2 N4 2.565(11) 3_755 ?
Ag3 N13 2.280(15) 4_554 ?
Ag3 N16 2.461(17) 2_764 ?
Ag3 N56 2.475(15) . ?
Ag3 N6 2.549(18) . ?
Ag3 N2 2.657(17) 2_764 ?
Ag3 C12 3.05(2) 4_554 ?
Ag4 N63 2.253(15) 4_665 ?
Ag4 N66 2.291(16) 2_765 ?
Ag4 N26 2.469(15) . ?
Ag4 Ag3 3.267(3) 2_765 ?
N1 N2 1.19(2) . ?
N1 C11 1.41(3) . ?
N2 C21 1.47(2) . ?
N2 Ag3 2.657(17) 2_765 ?
N3 N4 1.284(17) . ?
N3 C31 1.45(2) . ?
N4 C41 1.376(19) . ?
N4 Ag2 2.565(11) 3_745 ?
N5 N6 1.28(3) . ?
N5 C51 1.39(3) . ?
N6 C61 1.50(3) . ?
N13 C12 1.29(3) . ?
N13 C14 1.40(3) . ?
N13 Ag3 2.280(15) 4 ?
N16 C11 1.26(3) . ?
N16 C15 1.31(3) . ?
N16 Ag3 2.461(17) 2_765 ?
N23 C24 1.36(2) . ?
N23 C22 1.46(3) . ?
N26 C21 1.34(2) . ?
N26 C25 1.36(3) . ?
N33 C32 1.33(2) . ?
N33 C34 1.44(2) . ?
N36 C31 1.30(2) . ?
N36 C35 1.41(2) . ?
N36 Ag2 2.412(12) 3_745 ?
N43 C44 1.32(2) . ?
N43 C42 1.33(2) . ?
N43 Ag1 2.198(12) 3_645 ?
N46 C45 1.33(2) . ?
N46 C41 1.38(2) . ?
N53 C54 1.23(3) . ?
N53 C52 1.31(2) . ?
N56 C51 1.33(3) . ?
N56 C55 1.35(3) . ?
N63 C64 1.33(3) . ?
N63 C62 1.38(3) . ?
N63 Ag4 2.253(15) 4_464 ?
N66 C61 1.25(3) . ?
N66 C65 1.28(3) . ?
N66 Ag4 2.291(16) 2_764 ?
C11 C12 1.50(3) . ?
C11 Ag3 3.20(2) 2_765 ?
C12 Ag3 3.05(2) 4 ?
C12 H12 0.9300 . ?
C14 C15 1.38(3) . ?
C14 H14 0.9300 . ?
C15 H15 0.9300 . ?
C21 C22 1.29(3) . ?
C22 H22 0.9300 . ?
C24 C25 1.39(3) . ?
C24 H24 0.9300 . ?
C25 H25 0.9300 . ?
C31 C32 1.39(2) . ?
C32 H32 0.9300 . ?
C34 C35 1.32(2) . ?
C34 H34 0.9300 . ?
C35 H35 0.9300 . ?
C41 C42 1.36(2) . ?
C42 H42 0.9300 . ?
C44 C45 1.43(2) . ?
C44 H44 0.9300 . ?
C45 H45 0.9300 . ?
C51 C52 1.46(2) . ?
C52 H52 0.9300 . ?
C54 C55 1.40(3) . ?
C54 H54 0.9300 . ?
C55 H55 0.9300 . ?
C61 C62 1.38(3) . ?
C62 H62 0.9300 . ?
C64 C65 1.50(3) . ?
C64 H64 0.9300 . ?
C65 H65 0.9300 . ?
O11 Cl1 1.410(13) . ?
O12 Cl1 1.405(13) . ?
O13 Cl1 1.348(13) . ?
O14 Cl1 1.415(12) . ?
O21 Cl2 1.412(11) . ?
O22 Cl2 1.419(11) . ?
O23 Cl2 1.392(12) . ?
O24 Cl2 1.371(12) . ?
O31 Cl3 1.397(12) . ?
O32 Cl3 1.380(12) . ?
O33 Cl3 1.376(12) . ?
O34 Cl3 1.413(12) . ?
O41 Cl4 1.430(14) . ?
O41 Ag3 3.06(3) 1_455 ?
O42 Cl4 1.385(13) . ?
O43 Cl4 1.372(13) . ?
O44 Cl4 1.386(14) . ?
